data_4300062
loop_
_publ_author_name
'Francesco Neve'
'Alessandra Crispini'
'Oriano Francescangeli'

_publ_contact_author
;
     Dr. F. Neve
     Dipartimento di Chimica
     Universit\'a della Calabria
     I-87030 Arcavacata di Rende, Cosenza
     Italy
;
_publ_contact_author_email f.neve@unical.it
_publ_contact_author_fax '39 984 492044'
_publ_contact_author_phone '39 984 492060'
_publ_section_title
;
Structural Studies on Layered Alkylpyridinium Iodopalladate Networks
;
_journal_name_full 'Inorganic Chemistry'
_journal_page_first 1187
_journal_page_last 1194
_journal_paper_doi 10.1021/ic9906959
_journal_volume 39
_journal_year 2000
_chemical_compound_source 'chemical synthesis'
_chemical_formula_sum 'C42 H72 I6 N2 Pd2'
_chemical_formula_weight 1579.22
_chemical_name_systematic
;
bis[(N-hexadecyl)pyridinium]hexaiododipalladate(II)
;
_space_group_IT_number 2
_symmetry_cell_setting triclinic
_symmetry_space_group_name_Hall '-P 1'
_symmetry_space_group_name_H-M 'P -1'
_cell_angle_alpha 87.96(3)
_cell_angle_beta 87.63(3)
_cell_angle_gamma 75.67(3)
_cell_formula_units_Z 3
_cell_length_a 9.417(2)
_cell_length_b 14.215(3)
_cell_length_c 31.552(6)
_cell_measurement_radiation 'Mo K\a'
_cell_measurement_temperature 298
_cell_measurement_wavelength 0.710730
_cell_volume 4087.3(16)
_computing_cell_refinement 'Siemens P3/V'
_computing_data_collection 'Siemens P3/V,(VMS vers 4.21/V, 1990)'
_computing_data_reduction 'Siemens SHELXTL-PLUS,(VMS vers 4.21/V , 1990)'
_computing_molecular_graphics 'Siemens XP'
_computing_publication_material 'SHELX93 and PARST'
_computing_structure_refinement SHELX93
_computing_structure_solution 'Siemens SHELXTL-PLUS'
_diffrn_ambient_temperature 298
_diffrn_measurement_device 'Siemens R3m/V diffractometer'
_diffrn_measurement_method \w-2\q
_diffrn_radiation_monochromator 'highly-oriented graphite crystal'
_diffrn_radiation_source 'fine-focus xray_tube'
_diffrn_radiation_type 'Mo K\a'
_diffrn_radiation_wavelength 0.710730
_diffrn_reflns_av_R_equivalents 0.057
_diffrn_reflns_limit_h_max 9
_diffrn_reflns_limit_h_min 0
_diffrn_reflns_limit_k_max 14
_diffrn_reflns_limit_k_min -13
_diffrn_reflns_limit_l_max 31
_diffrn_reflns_limit_l_min -31
_diffrn_reflns_number 9511
_diffrn_reflns_theta_max 21.0
_diffrn_reflns_theta_min 1.5
_exptl_absorpt_coefficient_mu 40.86
_exptl_absorpt_correction_T_max 0.2893
_exptl_absorpt_correction_T_min 0.2382
_exptl_absorpt_correction_type semi-empirical
_exptl_crystal_colour black
_exptl_crystal_density_diffrn 1.925
_exptl_crystal_description needle
_exptl_crystal_F_000 2244
_exptl_crystal_size_max 0.40
_exptl_crystal_size_mid 0.08
_exptl_crystal_size_min 0.32
_refine_diff_density_max 1.031
_refine_diff_density_min -0.928
_refine_diff_density_rms 0.134
_refine_ls_extinction_method none
_refine_ls_goodness_of_fit_all 0.933
_refine_ls_goodness_of_fit_obs 1.045
_refine_ls_hydrogen_treatment '"riding model" with fixed isotropic U'
_refine_ls_matrix_type full
_refine_ls_number_parameters 703
_refine_ls_number_reflns 8831
_refine_ls_number_restraints 0
_refine_ls_restrained_S_all 0.949
_refine_ls_restrained_S_obs 1.045
_refine_ls_R_factor_all 0.0873
_refine_ls_R_factor_obs 0.0451
_refine_ls_shift/esd_max -0.058
_refine_ls_shift/esd_mean 0.008
_refine_ls_structure_factor_coef Fsqd
_refine_ls_weighting_details 'w=1/[\s^2^(Fo^2^)+(0.0551P)^2^+0.0000P] where P=(Fo^2^+2Fc^2^)/3'
_refine_ls_weighting_scheme calc
_refine_ls_wR_factor_all 0.1188
_refine_ls_wR_factor_obs 0.0984
_reflns_number_total 8833
_reflns_observed_criterion >2\s(I)
_cod_depositor_comments
;
The following automatic conversions were performed:

'_refine_ls_weighting_scheme' value 'calc
w=1/[\s^2^(Fo^2^)+(0.0551P)^2^+0.0000P] where P=(Fo^2^+2Fc^2^)/3' was
changed to 'calc'. New tag '_refine_ls_weighting_details' was
created. The value of the new tag was set to
'w=1/[\s^2^(Fo^2^)+(0.0551P)^2^+0.0000P] where P=(Fo^2^+2Fc^2^)/3'.

Automatic conversion script
Id: cif_fix_values 3143 2015-03-26 13:38:13Z robertas 
;
_cod_original_cell_volume 4087.3(14)
_cod_database_code 4300062

loop_
_symmetry_equiv_pos_as_xyz
x,y,z
-x,-y,-z

loop_
_atom_site_aniso_label
_atom_site_aniso_U_11
_atom_site_aniso_U_22
_atom_site_aniso_U_33
_atom_site_aniso_U_23
_atom_site_aniso_U_13
_atom_site_aniso_U_12
Pd1 0.0702(8) 0.0835(9) 0.0453(7) 0.0020(6) -0.0042(6) -0.0363(7)
Pd2 0.0491(6) 0.0808(9) 0.0613(8) 0.0124(7) -0.0058(6) -0.0222(6)
Pd3 0.0518(6) 0.0572(7) 0.0418(6) 0.0030(5) -0.0023(5) -0.0059(5)
I1 0.1618(12) 0.1169(11) 0.0535(7) -0.0037(7) -0.0226(7) -0.0597(9)
I2 0.0832(7) 0.0820(8) 0.0729(8) 0.0025(6) -0.0094(6) -0.0311(6)
I3 0.0782(7) 0.1056(9) 0.0526(7) 0.0161(6) -0.0142(5) -0.0320(6)
I4 0.0620(6) 0.0781(7) 0.0566(6) -0.0016(5) -0.0137(5) -0.0227(5)
I5 0.0654(7) 0.1216(10) 0.0904(9) 0.0331(8) -0.0082(6) -0.0091(7)
I6 0.0574(6) 0.0793(8) 0.0840(8) -0.0045(6) -0.0050(5) -0.0167(6)
I7 0.0702(7) 0.0807(8) 0.0860(8) 0.0048(6) 0.0242(6) -0.0014(6)
I8 0.0601(6) 0.0606(7) 0.0678(7) 0.0056(5) 0.0126(5) -0.0084(5)
I9 0.0823(7) 0.0593(7) 0.0539(6) 0.0014(5) 0.0002(5) -0.0119(5)
N1 0.053(8) 0.059(8) 0.048(8) 0.005(6) -0.010(6) -0.017(6)
C1 0.050(9) 0.076(12) 0.085(12) 0.019(10) -0.009(9) -0.027(9)
C2 0.094(13) 0.086(13) 0.072(12) 0.027(10) -0.002(10) -0.038(11)
C3 0.091(14) 0.112(15) 0.051(11) 0.027(10) -0.019(9) -0.054(12)
C4 0.048(10) 0.103(14) 0.090(13) 0.019(11) -0.040(10) -0.001(10)
C5 0.048(10) 0.110(14) 0.055(10) 0.017(9) -0.002(8) -0.033(9)
N2 0.047(7) 0.055(8) 0.046(7) -0.008(6) -0.004(6) -0.013(6)
C6 0.053(10) 0.086(12) 0.061(11) 0.019(9) -0.009(8) -0.006(9)
C7 0.046(9) 0.123(15) 0.084(13) 0.020(11) -0.018(9) -0.039(11)
C8 0.082(13) 0.097(14) 0.067(12) 0.012(10) -0.044(10) -0.015(11)
C9 0.086(13) 0.070(12) 0.061(11) 0.004(9) -0.006(9) -0.030(10)
C10 0.067(10) 0.082(13) 0.065(11) -0.007(10) 0.007(9) -0.025(10)
N3 0.062(8) 0.057(8) 0.055(8) 0.003(6) -0.008(7) -0.017(7)
C11 0.086(12) 0.063(11) 0.051(10) -0.002(8) -0.005(9) -0.032(9)
C12 0.084(12) 0.072(12) 0.106(15) 0.006(11) -0.020(12) -0.026(10)
C13 0.097(14) 0.073(12) 0.054(11) 0.009(9) -0.024(10) -0.009(11)
C14 0.093(15) 0.091(14) 0.101(16) 0.033(12) 0.000(12) -0.020(12)
C15 0.079(12) 0.086(13) 0.091(14) 0.000(11) 0.017(11) -0.036(11)
C16 0.062(9) 0.051(9) 0.044(9) 0.001(7) -0.005(7) 0.002(7)
C17 0.056(9) 0.074(10) 0.042(9) 0.015(8) -0.007(7) -0.012(8)
C18 0.073(9) 0.048(9) 0.048(9) -0.001(7) -0.017(8) -0.003(8)
C19 0.062(9) 0.060(10) 0.056(10) 0.007(8) -0.015(8) 0.000(8)
C20 0.057(9) 0.053(9) 0.051(9) 0.005(7) -0.004(7) -0.010(7)
C21 0.059(9) 0.067(10) 0.064(11) 0.001(8) -0.018(8) -0.005(8)
C22 0.066(9) 0.075(10) 0.034(9) 0.015(7) -0.018(7) -0.013(8)
C23 0.067(9) 0.049(9) 0.040(9) 0.002(7) -0.010(7) 0.003(7)
C24 0.046(8) 0.059(9) 0.046(9) -0.002(7) -0.002(7) -0.002(7)
C25 0.055(9) 0.066(10) 0.052(10) -0.008(8) -0.010(7) -0.014(8)
C26 0.061(9) 0.063(10) 0.052(10) 0.000(8) -0.003(7) 0.010(8)
C27 0.056(8) 0.065(10) 0.044(9) -0.014(7) -0.011(7) -0.009(7)
C28 0.064(9) 0.062(10) 0.040(9) 0.004(7) -0.004(7) -0.016(8)
C29 0.047(8) 0.066(10) 0.059(10) 0.009(8) -0.012(7) -0.015(7)
C30 0.068(10) 0.079(12) 0.072(12) 0.004(9) -0.007(9) -0.012(9)
C31 0.114(14) 0.127(16) 0.075(13) 0.022(11) -0.040(11) -0.049(12)
C32 0.056(9) 0.043(9) 0.066(10) 0.008(8) -0.023(8) 0.009(7)
C33 0.055(8) 0.072(10) 0.042(9) -0.005(8) -0.015(7) -0.012(8)
C34 0.061(9) 0.066(10) 0.051(10) 0.015(8) -0.019(7) -0.019(8)
C35 0.082(10) 0.062(10) 0.036(9) 0.007(7) -0.020(8) -0.011(8)
C36 0.063(9) 0.072(10) 0.035(9) -0.002(7) -0.006(7) -0.008(8)
C37 0.074(10) 0.066(10) 0.047(9) 0.005(8) 0.004(8) -0.009(8)
C38 0.077(10) 0.065(10) 0.038(9) 0.005(8) -0.012(8) -0.007(8)
C39 0.070(10) 0.076(11) 0.053(10) 0.004(8) -0.004(8) -0.023(9)
C40 0.053(8) 0.064(10) 0.042(9) 0.000(7) -0.014(7) -0.014(7)
C41 0.061(9) 0.067(10) 0.049(10) 0.000(8) -0.011(7) -0.008(8)
C42 0.049(8) 0.080(11) 0.051(10) -0.001(8) -0.005(7) -0.003(8)
C43 0.076(10) 0.060(10) 0.048(10) 0.001(8) -0.001(8) -0.009(8)
C44 0.053(9) 0.075(11) 0.067(11) 0.010(9) 0.007(8) 0.005(8)
C45 0.075(10) 0.071(11) 0.040(9) -0.006(8) -0.008(8) -0.011(8)
C46 0.095(12) 0.096(13) 0.054(11) 0.015(9) -0.039(9) -0.023(10)
C47 0.111(14) 0.149(18) 0.074(13) 0.017(12) -0.031(11) -0.040(13)
C48 0.093(12) 0.061(11) 0.087(13) -0.003(10) -0.035(10) -0.018(9)
C49 0.088(11) 0.064(11) 0.071(11) 0.007(9) -0.038(9) -0.008(9)
C50 0.063(10) 0.067(11) 0.067(11) 0.002(9) 0.002(8) -0.002(8)
C51 0.091(11) 0.074(11) 0.054(11) 0.018(9) -0.010(9) 0.003(9)
C52 0.082(10) 0.067(10) 0.039(9) 0.003(8) -0.012(8) -0.009(8)
C53 0.064(9) 0.061(10) 0.067(11) 0.011(8) -0.009(8) -0.016(8)
C54 0.071(10) 0.059(10) 0.058(10) 0.001(8) -0.010(8) -0.008(8)
C55 0.079(10) 0.061(10) 0.044(9) 0.001(8) -0.002(8) -0.009(8)
C56 0.062(9) 0.053(10) 0.066(11) -0.001(8) 0.003(8) -0.010(8)
C57 0.067(9) 0.058(10) 0.056(10) -0.013(8) -0.003(8) -0.016(8)
C58 0.067(9) 0.058(10) 0.060(10) -0.004(8) -0.003(8) -0.014(8)
C59 0.072(10) 0.065(10) 0.051(10) -0.011(8) 0.010(8) -0.010(8)
C60 0.055(9) 0.069(10) 0.055(10) -0.001(8) -0.002(7) -0.018(8)
C61 0.081(10) 0.074(11) 0.050(10) 0.002(8) -0.017(8) -0.021(9)
C62 0.078(11) 0.094(13) 0.096(14) -0.001(11) -0.029(10) -0.032(10)
C63 0.121(15) 0.117(15) 0.093(14) 0.013(12) -0.059(12) -0.055(12)

loop_
_atom_site_label
_atom_site_type_symbol
_atom_site_fract_x
_atom_site_fract_y
_atom_site_fract_z
_atom_site_U_iso_or_equiv
_atom_site_thermal_displace_type
_atom_site_occupancy
_atom_site_calc_flag
_atom_site_calc_attached_atom
_atom_site_disorder_group
Pd1 Pd 0.49254(12) 0.78072(9) 0.19444(3) 0.0633(3) Uani 1 d . .
Pd2 Pd 0.69074(11) 0.52798(9) 0.15362(4) 0.0629(3) Uani 1 d . .
Pd3 Pd 0.61988(11) 0.87772(8) -0.01767(3) 0.0517(3) Uani 1 d . .
I1 I 0.5234(2) 0.87298(10) 0.26089(4) 0.1057(4) Uani 1 d . .
I2 I 0.30447(11) 0.93240(8) 0.16403(3) 0.0774(3) Uani 1 d . .
I3 I 0.68383(11) 0.62684(8) 0.22220(3) 0.0773(3) Uani 1 d . .
I4 I 0.49112(10) 0.67991(7) 0.12633(3) 0.0642(3) Uani 1 d . .
I5 I 0.89676(11) 0.38821(9) 0.18421(4) 0.0956(4) Uani 1 d . .
I6 I 0.68950(10) 0.43672(8) 0.08331(3) 0.0735(3) Uani 1 d . .
I7 I 0.85995(11) 0.82583(8) -0.06381(4) 0.0829(4) Uani 1 d . .
I8 I 0.38280(10) 0.93890(7) 0.02934(3) 0.0646(3) Uani 1 d . .
I9 I 0.60638(11) 0.69938(7) -0.00147(3) 0.0663(3) Uani 1 d . .
N1 N 0.9786(12) 0.7689(8) 0.1290(3) 0.053(3) Uani 1 d . .
C1 C 1.0466(15) 0.8242(11) 0.1061(5) 0.069(4) Uani 1 d . .
H1A H 1.1471(15) 0.8145(11) 0.1090(5) 0.080 Uiso 1 calc R .
C2 C 0.9779(20) 0.8957(12) 0.0781(5) 0.082(5) Uani 1 d . .
H2A H 1.0290(20) 0.9344(12) 0.0626(5) 0.080 Uiso 1 calc R .
C3 C 0.8329(20) 0.9069(12) 0.0742(5) 0.080(5) Uani 1 d . .
H3A H 0.7832(20) 0.9523(12) 0.0546(5) 0.080 Uiso 1 calc R .
C4 C 0.7609(16) 0.8558(13) 0.0971(5) 0.083(5) Uani 1 d . .
H4A H 0.6598(16) 0.8674(13) 0.0950(5) 0.080 Uiso 1 calc R .
C5 C 0.8334(15) 0.7841(11) 0.1248(4) 0.069(4) Uani 1 d . .
H5A H 0.7815(15) 0.7464(11) 0.1406(4) 0.080 Uiso 1 calc R .
N2 N 0.2029(12) 0.4798(8) 0.0835(3) 0.049(3) Uani 1 d . .
C6 C 0.0600(16) 0.4966(11) 0.0785(5) 0.069(4) Uani 1 d . .
H6A H 0.0078(16) 0.4582(11) 0.0938(5) 0.080 Uiso 1 calc R .
C7 C -0.0141(16) 0.5685(13) 0.0517(5) 0.081(5) Uani 1 d . .
H7A H -0.1137(16) 0.5759(13) 0.0479(5) 0.080 Uiso 1 calc R .
C8 C 0.0579(19) 0.6290(12) 0.0307(5) 0.082(5) Uani 1 d . .
H8A H 0.0080(19) 0.6793(12) 0.0132(5) 0.080 Uiso 1 calc R .
C9 C 0.2033(18) 0.6143(11) 0.0358(5) 0.070(4) Uani 1 d . .
H9A H 0.2547(18) 0.6550(11) 0.0219(5) 0.080 Uiso 1 calc R .
C10 C 0.2758(17) 0.5387(12) 0.0617(5) 0.070(4) Uani 1 d . .
H10A H 0.3766(17) 0.5278(12) 0.0642(5) 0.080 Uiso 1 calc R .
N3 N 0.7641(13) 0.0611(8) 0.1725(4) 0.058(3) Uani 1 d . .
C11 C 0.6262(18) 0.0593(11) 0.1666(5) 0.064(4) Uani 1 d . .
H11A H 0.5815(18) 0.0207(11) 0.1844(5) 0.080 Uiso 1 calc R .
C12 C 0.5490(18) 0.1140(12) 0.1345(6) 0.086(5) Uani 1 d . .
H12A H 0.4521(18) 0.1129(12) 0.1306(6) 0.080 Uiso 1 calc R .
C13 C 0.6154(20) 0.1698(11) 0.1085(5) 0.076(5) Uani 1 d . .
H13A H 0.5664(20) 0.2057(11) 0.0860(5) 0.080 Uiso 1 calc R .
C14 C 0.7572(21) 0.1716(13) 0.1166(6) 0.096(6) Uani 1 d . .
H14A H 0.8024(21) 0.2123(13) 0.1002(6) 0.080 Uiso 1 calc R .
C15 C 0.8314(18) 0.1160(13) 0.1475(6) 0.083(5) Uani 1 d . .
H15A H 0.9288(18) 0.1155(13) 0.1515(6) 0.080 Uiso 1 calc R .
C16 C 1.0581(14) 0.6910(9) 0.1586(4) 0.055(4) Uani 1 d . .
H16A H 1.1573(14) 0.6646(9) 0.1476(4) 0.080 Uiso 1 calc R .
H16B H 1.0085(14) 0.6387(9) 0.1611(4) 0.080 Uiso 1 calc R .
C17 C 1.0622(14) 0.7343(10) 0.2024(4) 0.058(4) Uani 1 d . .
H17A H 1.0987(14) 0.7924(10) 0.1993(4) 0.080 Uiso 1 calc R .
H17B H 0.9641(14) 0.7521(10) 0.2151(4) 0.080 Uiso 1 calc R .
C18 C 1.1633(14) 0.6584(9) 0.2311(4) 0.058(4) Uani 1 d . .
H18A H 1.2595(14) 0.6379(9) 0.2173(4) 0.080 Uiso 1 calc R .
H18B H 1.1235(14) 0.6019(9) 0.2351(4) 0.080 Uiso 1 calc R .
C19 C 1.1784(14) 0.7003(10) 0.2748(4) 0.062(4) Uani 1 d . .
H19A H 1.2019(14) 0.7627(10) 0.2705(4) 0.080 Uiso 1 calc R .
H19B H 1.0851(14) 0.7109(10) 0.2904(4) 0.080 Uiso 1 calc R .
C20 C 1.2977(13) 0.6330(9) 0.3014(4) 0.055(4) Uani 1 d . .
H20A H 1.2749(13) 0.5702(9) 0.3052(4) 0.080 Uiso 1 calc R .
H20B H 1.3910(13) 0.6232(9) 0.2859(4) 0.080 Uiso 1 calc R .
C21 C 1.3132(14) 0.6712(10) 0.3444(4) 0.065(4) Uani 1 d . .
H21A H 1.3301(14) 0.7357(10) 0.3406(4) 0.080 Uiso 1 calc R .
H21B H 1.2211(14) 0.6778(10) 0.3604(4) 0.080 Uiso 1 calc R .
C22 C 1.4339(14) 0.6100(10) 0.3703(4) 0.059(4) Uani 1 d . .
H22A H 1.5255(14) 0.6043(10) 0.3542(4) 0.080 Uiso 1 calc R .
H22B H 1.4174(14) 0.5454(10) 0.3734(4) 0.080 Uiso 1 calc R .
C23 C 1.4527(13) 0.6441(9) 0.4137(4) 0.055(4) Uani 1 d . .
H23A H 1.3623(13) 0.6481(9) 0.4302(4) 0.080 Uiso 1 calc R .
H23B H 1.4672(13) 0.7093(9) 0.4109(4) 0.080 Uiso 1 calc R .
C24 C 1.5781(12) 0.5818(9) 0.4386(4) 0.052(4) Uani 1 d . .
H24A H 1.5647(12) 0.5163(9) 0.4413(4) 0.080 Uiso 1 calc R .
H24B H 1.6691(12) 0.5787(9) 0.4225(4) 0.080 Uiso 1 calc R .
C25 C 1.5924(13) 0.6168(10) 0.4819(4) 0.058(4) Uani 1 d . .
H25A H 1.5010(13) 0.6207(10) 0.4979(4) 0.080 Uiso 1 calc R .
H25B H 1.6072(13) 0.6819(10) 0.4792(4) 0.080 Uiso 1 calc R .
C26 C 1.7160(14) 0.5538(10) 0.5066(4) 0.063(4) Uani 1 d . .
H26A H 1.8071(14) 0.5493(10) 0.4905(4) 0.080 Uiso 1 calc R .
H26B H 1.7006(14) 0.4888(10) 0.5095(4) 0.080 Uiso 1 calc R .
C27 C 1.7322(13) 0.5898(10) 0.5508(4) 0.055(4) Uani 1 d . .
H27A H 1.7475(13) 0.6548(10) 0.5481(4) 0.080 Uiso 1 calc R .
H27B H 1.6414(13) 0.5938(10) 0.5672(4) 0.080 Uiso 1 calc R .
C28 C 1.8564(14) 0.5261(9) 0.5749(4) 0.055(4) Uani 1 d . .
H28A H 1.9472(14) 0.5227(9) 0.5586(4) 0.080 Uiso 1 calc R .
H28B H 1.8417(14) 0.4609(9) 0.5772(4) 0.080 Uiso 1 calc R .
C29 C 1.8726(13) 0.5605(10) 0.6192(4) 0.057(4) Uani 1 d . .
H29A H 1.7818(13) 0.5637(10) 0.6354(4) 0.080 Uiso 1 calc R .
H29B H 1.8868(13) 0.6258(10) 0.6168(4) 0.080 Uiso 1 calc R .
C30 C 1.9984(15) 0.4967(11) 0.6437(5) 0.074(4) Uani 1 d . .
H30A H 2.0894(15) 0.4933(11) 0.6275(5) 0.080 Uiso 1 calc R .
H30B H 1.9841(15) 0.4315(11) 0.6464(5) 0.080 Uiso 1 calc R .
C31 C 2.0128(18) 0.5338(13) 0.6885(5) 0.101(6) Uani 1 d . .
H31A H 2.0936(18) 0.4906(13) 0.7023(5) 0.080 Uiso 1 calc R .
H31B H 1.9240(18) 0.5360(13) 0.7050(5) 0.080 Uiso 1 calc R .
H31C H 2.0295(18) 0.5977(13) 0.6861(5) 0.080 Uiso 1 calc R .
C32 C 0.2809(14) 0.4028(9) 0.1117(4) 0.058(4) Uani 1 d . .
H32A H 0.3760(14) 0.3731(9) 0.0988(4) 0.080 Uiso 1 calc R .
H32B H 0.2264(14) 0.3532(9) 0.1151(4) 0.080 Uiso 1 calc R .
C33 C 0.3026(13) 0.4387(10) 0.1550(4) 0.056(4) Uani 1 d . .
H33A H 0.3473(13) 0.4932(10) 0.1514(4) 0.080 Uiso 1 calc R .
H33B H 0.2077(13) 0.4618(10) 0.1692(4) 0.080 Uiso 1 calc R .
C34 C 0.3976(14) 0.3615(10) 0.1826(4) 0.059(4) Uani 1 d . .
H34A H 0.3537(14) 0.3065(10) 0.1856(4) 0.080 Uiso 1 calc R .
H34B H 0.4930(14) 0.3392(10) 0.1685(4) 0.080 Uiso 1 calc R .
C35 C 0.4181(15) 0.3954(9) 0.2259(4) 0.061(4) Uani 1 d . .
H35A H 0.3253(15) 0.4071(9) 0.2418(4) 0.080 Uiso 1 calc R .
H35B H 0.4464(15) 0.4565(9) 0.2230(4) 0.080 Uiso 1 calc R .
C36 C 0.5353(14) 0.3218(10) 0.2512(4) 0.058(4) Uani 1 d . .
H36A H 0.5046(14) 0.2619(10) 0.2558(4) 0.080 Uiso 1 calc R .
H36B H 0.6272(14) 0.3073(10) 0.2348(4) 0.080 Uiso 1 calc R .
C37 C 0.5596(15) 0.3609(10) 0.2941(4) 0.064(4) Uani 1 d . .
H37A H 0.4685(15) 0.3727(10) 0.3109(4) 0.080 Uiso 1 calc R .
H37B H 0.5852(15) 0.4226(10) 0.2895(4) 0.080 Uiso 1 calc R .
C38 C 0.6812(15) 0.2914(10) 0.3193(4) 0.062(4) Uani 1 d . .
H38A H 0.6594(15) 0.2282(10) 0.3222(4) 0.080 Uiso 1 calc R .
H38B H 0.7739(15) 0.2834(10) 0.3036(4) 0.080 Uiso 1 calc R .
C39 C 0.6962(14) 0.3279(10) 0.3632(4) 0.066(4) Uani 1 d . .
H39A H 0.7138(14) 0.3923(10) 0.3601(4) 0.080 Uiso 1 calc R .
H39B H 0.6040(14) 0.3339(10) 0.3790(4) 0.080 Uiso 1 calc R .
C40 C 0.8169(13) 0.2642(9) 0.3884(4) 0.052(4) Uani 1 d . .
H40A H 0.9093(13) 0.2594(9) 0.3728(4) 0.080 Uiso 1 calc R .
H40B H 0.8004(13) 0.1995(9) 0.3909(4) 0.080 Uiso 1 calc R .
C41 C 0.8298(14) 0.3001(10) 0.4331(4) 0.060(4) Uani 1 d . .
H41A H 0.8421(14) 0.3659(10) 0.4306(4) 0.080 Uiso 1 calc R .
H41B H 0.7386(14) 0.3025(10) 0.4490(4) 0.080 Uiso 1 calc R .
C42 C 0.9539(13) 0.2390(10) 0.4580(4) 0.062(4) Uani 1 d . .
H42A H 1.0449(13) 0.2358(10) 0.4418(4) 0.080 Uiso 1 calc R .
H42B H 0.9407(13) 0.1735(10) 0.4608(4) 0.080 Uiso 1 calc R .
C43 C 0.9685(15) 0.2749(10) 0.5016(4) 0.063(4) Uani 1 d . .
H43A H 0.8768(15) 0.2795(10) 0.5175(4) 0.080 Uiso 1 calc R .
H43B H 0.9840(15) 0.3398(10) 0.4987(4) 0.080 Uiso 1 calc R .
C44 C 1.0932(14) 0.2111(10) 0.5273(4) 0.069(4) Uani 1 d . .
H44A H 1.0778(14) 0.1461(10) 0.5301(4) 0.080 Uiso 1 calc R .
H44B H 1.1850(14) 0.2065(10) 0.5114(4) 0.080 Uiso 1 calc R .
C45 C 1.1074(15) 0.2468(10) 0.5707(4) 0.063(4) Uani 1 d . .
H45A H 1.0170(15) 0.2497(10) 0.5871(4) 0.080 Uiso 1 calc R .
H45B H 1.1214(15) 0.3121(10) 0.5681(4) 0.080 Uiso 1 calc R .
C46 C 1.2356(16) 0.1818(11) 0.5946(4) 0.081(5) Uani 1 d . .
H46A H 1.2221(16) 0.1162(11) 0.5967(4) 0.080 Uiso 1 calc R .
H46B H 1.3259(16) 0.1796(11) 0.5783(4) 0.080 Uiso 1 calc R .
C47 C 1.2509(18) 0.2148(13) 0.6383(5) 0.110(6) Uani 1 d . .
H47A H 1.3325(18) 0.1708(13) 0.6515(5) 0.080 Uiso 1 calc R .
H47B H 1.1628(18) 0.2158(13) 0.6549(5) 0.080 Uiso 1 calc R .
H47C H 1.2674(18) 0.2788(13) 0.6366(5) 0.080 Uiso 1 calc R .
C48 C 0.8466(17) -0.0023(10) 0.2061(5) 0.079(5) Uani 1 d . .
H48A H 0.9476(17) -0.0257(10) 0.1961(5) 0.080 Uiso 1 calc R .
H48B H 0.8059(17) -0.0584(10) 0.2106(5) 0.080 Uiso 1 calc R .
C49 C 0.8450(16) 0.0458(10) 0.2479(5) 0.076(5) Uani 1 d . .
H49A H 0.7459(16) 0.0629(10) 0.2600(5) 0.080 Uiso 1 calc R .
H49B H 0.8785(16) 0.1048(10) 0.2437(5) 0.080 Uiso 1 calc R .
C50 C 0.9449(14) -0.0237(10) 0.2779(4) 0.068(4) Uani 1 d . .
H50A H 0.9121(14) -0.0832(10) 0.2808(4) 0.080 Uiso 1 calc R .
H50B H 1.0433(14) -0.0399(10) 0.2652(4) 0.080 Uiso 1 calc R .
C51 C 0.9511(16) 0.0140(11) 0.3207(4) 0.077(5) Uani 1 d . .
H51A H 0.8560(16) 0.0216(11) 0.3350(4) 0.080 Uiso 1 calc R .
H51B H 0.9711(16) 0.0778(11) 0.3178(4) 0.080 Uiso 1 calc R .
C52 C 1.0667(15) -0.0509(10) 0.3479(4) 0.064(4) Uani 1 d . .
H52A H 1.1608(15) -0.0601(10) 0.3328(4) 0.080 Uiso 1 calc R .
H52B H 1.0448(15) -0.1140(10) 0.3510(4) 0.080 Uiso 1 calc R .
C53 C 1.0823(14) -0.0148(10) 0.3924(4) 0.064(4) Uani 1 d . .
H53A H 1.0968(14) 0.0503(10) 0.3894(4) 0.080 Uiso 1 calc R .
H53B H 0.9904(14) -0.0103(10) 0.4082(4) 0.080 Uiso 1 calc R .
C54 C 1.2037(15) -0.0753(10) 0.4182(4) 0.064(4) Uani 1 d . .
H54A H 1.1895(15) -0.1405(10) 0.4211(4) 0.080 Uiso 1 calc R .
H54B H 1.2957(15) -0.0795(10) 0.4024(4) 0.080 Uiso 1 calc R .
C55 C 1.2177(15) -0.0400(10) 0.4615(4) 0.063(4) Uani 1 d . .
H55A H 1.1253(15) -0.0347(10) 0.4771(4) 0.080 Uiso 1 calc R .
H55B H 1.2341(15) 0.0247(10) 0.4586(4) 0.080 Uiso 1 calc R .
C56 C 1.3399(14) -0.1034(10) 0.4875(4) 0.062(4) Uani 1 d . .
H56A H 1.3224(14) -0.1677(10) 0.4910(4) 0.080 Uiso 1 calc R .
H56B H 1.4321(14) -0.1099(10) 0.4717(4) 0.080 Uiso 1 calc R .
C57 C 1.3551(14) -0.0663(10) 0.5306(4) 0.060(4) Uani 1 d . .
H57A H 1.2630(14) -0.0595(10) 0.5466(4) 0.080 Uiso 1 calc R .
H57B H 1.3736(14) -0.0022(10) 0.5273(4) 0.080 Uiso 1 calc R .
C58 C 1.4774(14) -0.1314(10) 0.5561(4) 0.062(4) Uani 1 d . .
H58A H 1.4594(14) -0.1957(10) 0.5589(4) 0.080 Uiso 1 calc R .
H58B H 1.5694(14) -0.1375(10) 0.5401(4) 0.080 Uiso 1 calc R .
C59 C 1.4938(15) -0.0965(10) 0.5995(4) 0.064(4) Uani 1 d . .
H59A H 1.4024(15) -0.0918(10) 0.6156(4) 0.080 Uiso 1 calc R .
H59B H 1.5095(15) -0.0317(10) 0.5967(4) 0.080 Uiso 1 calc R .
C60 C 1.6182(14) -0.1602(10) 0.6249(4) 0.059(4) Uani 1 d . .
H60A H 1.6032(14) -0.2253(10) 0.6274(4) 0.080 Uiso 1 calc R .
H60B H 1.7098(14) -0.1642(10) 0.6089(4) 0.080 Uiso 1 calc R .
C61 C 1.6334(15) -0.1259(10) 0.6686(4) 0.068(4) Uani 1 d . .
H61A H 1.5414(15) -0.1206(10) 0.6845(4) 0.080 Uiso 1 calc R .
H61B H 1.6511(15) -0.0616(10) 0.6661(4) 0.080 Uiso 1 calc R .
C62 C 1.7555(16) -0.1917(12) 0.6935(5) 0.087(5) Uani 1 d . .
H62A H 1.7377(16) -0.2560(12) 0.6955(5) 0.080 Uiso 1 calc R .
H62B H 1.8470(16) -0.1967(12) 0.6774(5) 0.080 Uiso 1 calc R .
C63 C 1.7748(18) -0.1616(12) 0.7369(5) 0.105(6) Uani 1 d . .
H63A H 1.8543(18) -0.2081(12) 0.7497(5) 0.080 Uiso 1 calc R .
H63B H 1.6863(18) -0.1582(12) 0.7537(5) 0.080 Uiso 1 calc R .
H63C H 1.7962(18) -0.0989(12) 0.7356(5) 0.080 Uiso 1 calc R .

loop_
_atom_type_symbol
_atom_type_description
_atom_type_scat_dispersion_real
_atom_type_scat_dispersion_imag
_atom_type_scat_source
C C 0.0033 0.0016 'International Tables Vol C Tables 4.2.6.8 and 6.1.1.4'
H H 0.0000 0.0000 'International Tables Vol C Tables 4.2.6.8 and 6.1.1.4'
N N 0.0061 0.0033 'International Tables Vol C Tables 4.2.6.8 and 6.1.1.4'
Pd Pd -0.9988 1.0072 'International Tables Vol C Tables 4.2.6.8 and 6.1.1.4'
I I -0.4742 1.8119 'International Tables Vol C Tables 4.2.6.8 and 6.1.1.4'

loop_
_diffrn_attenuator_code
_diffrn_attenuator_scale
? ?

loop_
_geom_angle_atom_site_label_1
_geom_angle_atom_site_label_2
_geom_angle_atom_site_label_3
_geom_angle
_geom_angle_site_symmetry_1
_geom_angle_site_symmetry_3
_geom_angle_publ_flag
I1 Pd1 I2 91.43(6) . . ?
I1 Pd1 I3 90.32(6) . . ?
I2 Pd1 I3 177.99(6) . . ?
I1 Pd1 I4 174.00(6) . . ?
I2 Pd1 I4 92.85(5) . . ?
I3 Pd1 I4 85.33(5) . . ?
I5 Pd2 I6 92.28(6) . . ?
I5 Pd2 I3 90.48(6) . . ?
I6 Pd2 I3 177.19(6) . . ?
I5 Pd2 I4 175.09(6) . . ?
I6 Pd2 I4 91.91(5) . . ?
I3 Pd2 I4 85.31(6) . . ?
I7 Pd3 I9 93.25(6) . . ?
I7 Pd3 I8 176.80(6) . . ?
I9 Pd3 I8 89.68(5) . . ?
I7 Pd3 I8 91.17(5) . 2_675 ?
I9 Pd3 I8 175.49(5) . 2_675 ?
I8 Pd3 I8 85.88(5) . 2_675 ?
Pd2 I3 Pd1 95.05(5) . . ?
Pd1 I4 Pd2 94.25(5) . . ?
Pd3 I8 Pd3 94.12(5) . 2_675 ?
C1 N1 C5 117.6(12) . . ?
C1 N1 C16 122.0(11) . . ?
C5 N1 C16 120.5(12) . . ?
N1 C1 C2 123.8(13) . . ?
C3 C2 C1 116.6(15) . . ?
C4 C3 C2 121.5(16) . . ?
C3 C4 C5 120.4(15) . . ?
N1 C5 C4 120.1(13) . . ?
C6 N2 C10 117.5(12) . . ?
C6 N2 C32 122.1(12) . . ?
C10 N2 C32 120.4(12) . . ?
N2 C6 C7 122.4(14) . . ?
C8 C7 C6 120.1(14) . . ?
C9 C8 C7 118.5(15) . . ?
C8 C9 C10 119.9(15) . . ?
N2 C10 C9 121.5(14) . . ?
C11 N3 C15 121.1(13) . . ?
C11 N3 C48 119.2(13) . . ?
C15 N3 C48 119.7(14) . . ?
N3 C11 C12 120.5(14) . . ?
C13 C12 C11 119.4(15) . . ?
C12 C13 C14 118.1(15) . . ?
C15 C14 C13 121.4(17) . . ?
C14 C15 N3 119.5(16) . . ?
N1 C16 C17 109.1(10) . . ?
C18 C17 C16 109.2(11) . . ?
C17 C18 C19 111.4(10) . . ?
C20 C19 C18 112.7(11) . . ?
C21 C20 C19 113.8(11) . . ?
C22 C21 C20 115.2(11) . . ?
C21 C22 C23 117.4(11) . . ?
C22 C23 C24 116.1(10) . . ?
C25 C24 C23 114.7(10) . . ?
C24 C25 C26 114.4(11) . . ?
C25 C26 C27 114.7(11) . . ?
C28 C27 C26 113.8(11) . . ?
C27 C28 C29 114.3(11) . . ?
C28 C29 C30 114.7(11) . . ?
C29 C30 C31 113.6(13) . . ?
N2 C32 C33 112.9(10) . . ?
C34 C33 C32 113.0(11) . . ?
C35 C34 C33 113.6(11) . . ?
C34 C35 C36 113.3(11) . . ?
C37 C36 C35 111.9(11) . . ?
C36 C37 C38 113.2(11) . . ?
C39 C38 C37 112.5(11) . . ?
C40 C39 C38 114.4(11) . . ?
C39 C40 C41 114.4(11) . . ?
C42 C41 C40 114.8(11) . . ?
C41 C42 C43 115.0(11) . . ?
C42 C43 C44 114.9(11) . . ?
C45 C44 C43 114.8(11) . . ?
C44 C45 C46 112.7(12) . . ?
C47 C46 C45 113.9(13) . . ?
N3 C48 C49 114.7(12) . . ?
C48 C49 C50 109.2(12) . . ?
C51 C50 C49 114.7(12) . . ?
C50 C51 C52 113.5(12) . . ?
C51 C52 C53 116.3(12) . . ?
C54 C53 C52 116.4(12) . . ?
C55 C54 C53 116.1(12) . . ?
C54 C55 C56 115.4(12) . . ?
C57 C56 C55 114.9(11) . . ?
C56 C57 C58 113.8(11) . . ?
C59 C58 C57 114.9(11) . . ?
C58 C59 C60 115.3(11) . . ?
C61 C60 C59 115.3(11) . . ?
C60 C61 C62 114.2(12) . . ?
C63 C62 C61 116.5(14) . . ?

loop_
_geom_bond_atom_site_label_1
_geom_bond_atom_site_label_2
_geom_bond_distance
_geom_bond_site_symmetry_2
_geom_bond_publ_flag
Pd1 I1 2.576(2) . ?
Pd1 I2 2.609(2) . ?
Pd1 I3 2.615(2) . ?
Pd1 I4 2.628(2) . ?
Pd2 I5 2.599(2) . ?
Pd2 I6 2.611(2) . ?
Pd2 I3 2.612(2) . ?
Pd2 I4 2.633(2) . ?
Pd3 I7 2.599(2) . ?
Pd3 I9 2.601(2) . ?
Pd3 I8 2.607(2) . ?
Pd3 I8 2.614(2) 2_675 ?
I7 Pd3 2.614(2) 2_675 ?
N1 C1 1.31(2) . ?
N1 C5 1.341(15) . ?
N1 C16 1.495(15) . ?
C1 C2 1.38(2) . ?
C2 C3 1.35(2) . ?
C3 C4 1.29(2) . ?
C4 C5 1.38(2) . ?
N2 C6 1.322(15) . ?
N2 C10 1.36(2) . ?
N2 C32 1.455(14) . ?
C6 C7 1.37(2) . ?
C7 C8 1.36(2) . ?
C8 C9 1.35(2) . ?
C9 C10 1.38(2) . ?
N3 C11 1.33(2) . ?
N3 C15 1.34(2) . ?
N3 C48 1.48(2) . ?
C11 C12 1.37(2) . ?
C12 C13 1.36(2) . ?
C13 C14 1.38(2) . ?
C14 C15 1.34(2) . ?
C16 C17 1.54(2) . ?
C17 C18 1.54(2) . ?
C18 C19 1.55(2) . ?
C19 C20 1.54(2) . ?
C20 C21 1.51(2) . ?
C21 C22 1.50(2) . ?
C22 C23 1.50(2) . ?
C23 C24 1.518(15) . ?
C24 C25 1.49(2) . ?
C25 C26 1.51(2) . ?
C26 C27 1.53(2) . ?
C27 C28 1.51(2) . ?
C28 C29 1.52(2) . ?
C29 C30 1.52(2) . ?
C30 C31 1.55(2) . ?
C32 C33 1.51(2) . ?
C33 C34 1.51(2) . ?
C34 C35 1.50(2) . ?
C35 C36 1.55(2) . ?
C36 C37 1.53(2) . ?
C37 C38 1.54(2) . ?
C38 C39 1.52(2) . ?
C39 C40 1.50(2) . ?
C40 C41 1.54(2) . ?
C41 C42 1.50(2) . ?
C42 C43 1.51(2) . ?
C43 C44 1.53(2) . ?
C44 C45 1.50(2) . ?
C45 C46 1.54(2) . ?
C46 C47 1.50(2) . ?
C48 C49 1.51(2) . ?
C49 C50 1.52(2) . ?
C50 C51 1.48(2) . ?
C51 C52 1.52(2) . ?
C52 C53 1.54(2) . ?
C53 C54 1.50(2) . ?
C54 C55 1.49(2) . ?
C55 C56 1.52(2) . ?
C56 C57 1.50(2) . ?
C57 C58 1.53(2) . ?
C58 C59 1.50(2) . ?
C59 C60 1.53(2) . ?
C60 C61 1.50(2) . ?
C61 C62 1.52(2) . ?
C62 C63 1.48(2) . ?
